data_7052253
loop_
_publ_author_name
'Deacon, Glen B.'
'Forsyth, Craig M.'
'Junk, Peter C.'
'Leary, Stuart G.'

_publ_section_title
;
 A rare earth alloy as a synthetic reagent: contrasting homometallic
 rare earth and heterobimetallic outcomes
;
_journal_issue 4
_journal_name_full 'New Journal of Chemistry'
_journal_page_first 592
_journal_paper_doi 10.1039/b600868b
_journal_volume 30
_journal_year 2006
_chemical_formula_moiety 'C60 H48 La2 N18'
_chemical_formula_sum 'C60 H48 La2 N18'
_chemical_formula_weight 1298.98
_chemical_name_systematic
;
?
;
_space_group_IT_number 9
_symmetry_cell_setting monoclinic
_symmetry_space_group_name_Hall 'C -2yc'
_symmetry_space_group_name_H-M 'C 1 c 1'
_atom_sites_solution_hydrogens geom
_atom_sites_solution_primary direct
_atom_sites_solution_secondary difmap
_audit_creation_method SHELXL-97
_cell_angle_alpha 90.00
_cell_angle_beta 106.219(1)
_cell_angle_gamma 90.00
_cell_formula_units_Z 4
_cell_length_a 16.6833(2)
_cell_length_b 16.9265(2)
_cell_length_c 20.0193(2)
_cell_measurement_reflns_used 29214
_cell_measurement_temperature 123(2)
_cell_measurement_theta_max 27.50
_cell_measurement_theta_min 3.71
_cell_volume 5428.25(11)
_computing_cell_refinement DENZO-SMN
_computing_data_collection 'Nonius Collect'
_computing_data_reduction 'X -Seed'
_computing_molecular_graphics 'X-Seed / POV-Ray'
_computing_publication_material 'Microsoft Office 2000'
_computing_structure_refinement 'SHELXL-97 (Sheldrick, 1997)'
_computing_structure_solution 'SHELXS-97 (Sheldrick, 1990)'
_diffrn_ambient_temperature 123(2)
_diffrn_measured_fraction_theta_full 0.990
_diffrn_measured_fraction_theta_max 0.990
_diffrn_measurement_device_type 'Nonius Kappa CCD'
_diffrn_measurement_method 'psi and omega scans'
_diffrn_radiation_monochromator graphite
_diffrn_radiation_source 'fine-focus sealed tube'
_diffrn_radiation_type MoK\a
_diffrn_radiation_wavelength 0.71073
_diffrn_reflns_av_R_equivalents 0.0391
_diffrn_reflns_av_sigmaI/netI 0.0498
_diffrn_reflns_limit_h_max 21
_diffrn_reflns_limit_h_min -16
_diffrn_reflns_limit_k_max 21
_diffrn_reflns_limit_k_min -21
_diffrn_reflns_limit_l_max 26
_diffrn_reflns_limit_l_min -26
_diffrn_reflns_number 29214
_diffrn_reflns_theta_full 27.50
_diffrn_reflns_theta_max 27.50
_diffrn_reflns_theta_min 3.71
_exptl_absorpt_coefficient_mu 1.612
_exptl_absorpt_correction_T_max 0.6887
_exptl_absorpt_correction_T_min 0.6887
_exptl_absorpt_correction_type empirical
_exptl_absorpt_process_details SORTAV
_exptl_crystal_colour yellow
_exptl_crystal_density_diffrn 1.589
_exptl_crystal_density_method 'not measured'
_exptl_crystal_description prism
_exptl_crystal_F_000 2592
_exptl_crystal_size_max 0.25
_exptl_crystal_size_mid 0.25
_exptl_crystal_size_min 0.25
_refine_diff_density_max 1.039
_refine_diff_density_min -0.657
_refine_diff_density_rms 0.100
_refine_ls_abs_structure_details 'Flack H D (1983), Acta Cryst. A39, 876-881'
_refine_ls_abs_structure_Flack -0.018(13)
_refine_ls_extinction_method none
_refine_ls_goodness_of_fit_ref 1.039
_refine_ls_hydrogen_treatment constr
_refine_ls_matrix_type full
_refine_ls_number_parameters 721
_refine_ls_number_reflns 11588
_refine_ls_number_restraints 33
_refine_ls_restrained_S_all 1.040
_refine_ls_R_factor_all 0.0433
_refine_ls_R_factor_gt 0.0279
_refine_ls_shift/su_max 0.001
_refine_ls_shift/su_mean 0.000
_refine_ls_structure_factor_coef Fsqd
_refine_ls_weighting_details 'calc w=1/[\s^2^(Fo^2^)+(0.0258P)^2^+3.5050P] where P=(Fo^2^+2Fc^2^)/3'
_refine_ls_weighting_scheme calc
_refine_ls_wR_factor_gt 0.0597
_refine_ls_wR_factor_ref 0.0665
_reflns_number_gt 9515
_reflns_number_total 11588
_reflns_threshold_expression >2sigma(I)
_cod_data_source_file b600868b.txt
_cod_data_source_block c:\cforsyth\craig\ladpy\ladpy2\ladpy2ab\ladpy2ab
_cod_original_cell_volume 5428.3(1)
_cod_original_sg_symbol_H-M Cc
_cod_database_code 7052253

loop_
_symmetry_equiv_pos_as_xyz
'x, y, z'
'x, -y, z+1/2'
'x+1/2, y+1/2, z'
'x+1/2, -y+1/2, z+1/2'

loop_
_atom_site_label
_atom_site_type_symbol
_atom_site_fract_x
_atom_site_fract_y
_atom_site_fract_z
_atom_site_U_iso_or_equiv
_atom_site_adp_type
_atom_site_occupancy
_atom_site_symmetry_multiplicity
_atom_site_calc_flag
_atom_site_refinement_flags
_atom_site_disorder_assembly
_atom_site_disorder_group
La1 La 0.91460(3) 0.453616(10) 0.00877(3) 0.01048(5) Uani 1 1 d . . .
La2 La 0.91390(3) 0.237174(10) 0.00937(3) 0.01101(5) Uani 1 1 d . . .
N1 N 1.0336(4) 0.3599(4) 0.0841(3) 0.0151(14) Uani 1 1 d . . .
N2 N 0.9848(4) 0.4530(4) 0.1437(3) 0.0121(15) Uani 1 1 d . . .
N3 N 1.0797(4) 0.2395(4) 0.0537(3) 0.0161(13) Uani 1 1 d . . .
N4 N 0.9741(4) 0.3324(4) -0.0759(3) 0.0111(14) Uani 1 1 d . . .
N5 N 1.0439(3) 0.4496(4) -0.0446(3) 0.0171(14) Uani 1 1 d . . .
N6 N 0.8844(4) 0.2323(3) -0.1250(3) 0.0132(14) Uani 1 1 d . . .
N7 N 0.7974(4) 0.3523(3) -0.0652(3) 0.0093(14) Uani 1 1 d . . .
N8 N 0.8391(4) 0.4510(4) -0.1274(3) 0.0165(16) Uani 1 1 d . . .
N9 N 0.7504(4) 0.2386(4) -0.0251(3) 0.0154(13) Uani 1 1 d . . .
N10 N 0.8556(4) 0.3373(4) 0.0926(3) 0.0156(16) Uani 1 1 d . . .
N11 N 0.7802(3) 0.4506(3) 0.0548(3) 0.0138(13) Uani 1 1 d . . .
N12 N 0.9452(4) 0.2398(4) 0.1447(3) 0.0190(16) Uani 1 1 d . . .
N13 N 0.9739(4) 0.5968(4) 0.0480(3) 0.0169(14) Uani 1 1 d . . .
N14 N 0.8506(4) 0.5947(4) -0.0351(3) 0.0188(14) Uani 1 1 d . . .
N15 N 1.1097(3) 0.5821(3) 0.1288(2) 0.0436(12) Uani 1 1 d . . .
N16 N 0.9459(4) 0.0938(4) -0.0241(3) 0.0218(13) Uani 1 1 d D . .
N17 N 0.8761(3) 0.0985(4) 0.0573(3) 0.0231(13) Uani 1 1 d U . .
N18 N 1.0212(3) 0.0975(3) -0.1088(2) 0.0575(15) Uani 1 1 d . . .
C1 C 1.0409(4) 0.3958(4) 0.1461(3) 0.0109(15) Uani 1 1 d . . .
C2 C 1.1001(4) 0.3782(5) 0.2097(4) 0.0203(16) Uani 1 1 d . . .
H2 H 1.1410 0.3385 0.2117 0.024 Uiso 1 1 calc R . .
C3 C 1.0983(5) 0.4183(5) 0.2684(4) 0.0256(18) Uani 1 1 d . . .
H3 H 1.1381 0.4063 0.3113 0.031 Uiso 1 1 calc R . .
C4 C 1.0392(5) 0.4764(5) 0.2661(4) 0.0216(17) Uani 1 1 d . . .
H4 H 1.0368 0.5037 0.3070 0.026 Uiso 1 1 calc R . .
C5 C 0.9843(5) 0.4932(5) 0.2029(4) 0.0171(16) Uani 1 1 d . . .
H5 H 0.9445 0.5341 0.2000 0.020 Uiso 1 1 calc R . .
C6 C 1.0991(4) 0.3127(5) 0.0766(3) 0.0127(16) Uani 1 1 d . . .
C7 C 1.1798(5) 0.3409(4) 0.0870(4) 0.017(2) Uani 1 1 d . . .
H7 H 1.1925 0.3943 0.1003 0.020 Uiso 1 1 calc R . .
C8 C 1.2415(4) 0.2910(5) 0.0777(4) 0.0190(18) Uani 1 1 d . . .
H8 H 1.2971 0.3095 0.0856 0.023 Uiso 1 1 calc R . .
C9 C 1.2214(4) 0.2144(5) 0.0570(4) 0.0231(17) Uani 1 1 d . . .
H9 H 1.2629 0.1788 0.0511 0.028 Uiso 1 1 calc R . .
C10 C 1.1397(4) 0.1904(4) 0.0450(3) 0.0213(15) Uani 1 1 d . . .
H10 H 1.1252 0.1377 0.0302 0.026 Uiso 1 1 calc R . .
C11 C 1.0409(4) 0.3785(5) -0.0763(4) 0.0130(16) Uani 1 1 d . . .
C12 C 1.1081(5) 0.3552(4) -0.1020(4) 0.0175(19) Uani 1 1 d . . .
H12 H 1.1066 0.3056 -0.1244 0.021 Uiso 1 1 calc R . .
C13 C 1.1745(5) 0.4037(5) -0.0948(4) 0.0220(17) Uani 1 1 d . . .
H13 H 1.2196 0.3873 -0.1117 0.026 Uiso 1 1 calc R . .
C14 C 1.1779(5) 0.4768(5) -0.0632(4) 0.0240(18) Uani 1 1 d . . .
H14 H 1.2236 0.5117 -0.0589 0.029 Uiso 1 1 calc R . .
C15 C 1.1098(4) 0.4968(6) -0.0378(4) 0.0183(16) Uani 1 1 d . . .
H15 H 1.1109 0.5461 -0.0149 0.022 Uiso 1 1 calc R . .
C16 C 0.9357(4) 0.2902(5) -0.1364(3) 0.0160(17) Uani 1 1 d . . .
C17 C 0.9411(4) 0.3056(5) -0.2036(4) 0.0205(17) Uani 1 1 d . . .
H17 H 0.9754 0.3471 -0.2118 0.025 Uiso 1 1 calc R . .
C18 C 0.8961(5) 0.2596(5) -0.2575(4) 0.0268(18) Uani 1 1 d . . .
H18 H 0.8998 0.2689 -0.3033 0.032 Uiso 1 1 calc R . .
C19 C 0.8444(5) 0.1987(4) -0.2454(4) 0.0228(16) Uani 1 1 d . . .
H19 H 0.8136 0.1660 -0.2822 0.027 Uiso 1 1 calc R . .
C20 C 0.8399(5) 0.1883(5) -0.1789(4) 0.0235(18) Uani 1 1 d . . .
H20 H 0.8041 0.1484 -0.1702 0.028 Uiso 1 1 calc R . .
C21 C 0.7848(4) 0.3898(5) -0.1290(4) 0.0177(17) Uani 1 1 d . . .
C22 C 0.7274(4) 0.3671(5) -0.1923(3) 0.0159(15) Uani 1 1 d U . .
H22 H 0.6892 0.3252 -0.1935 0.019 Uiso 1 1 calc R . .
C23 C 0.7279(4) 0.4070(5) -0.2529(4) 0.0220(17) Uani 1 1 d . . .
H23 H 0.6904 0.3921 -0.2961 0.026 Uiso 1 1 calc R . .
C24 C 0.7832(5) 0.4685(5) -0.2499(4) 0.0243(19) Uani 1 1 d . . .
H24 H 0.7833 0.4976 -0.2904 0.029 Uiso 1 1 calc R . .
C25 C 0.8385(5) 0.4865(5) -0.1861(4) 0.0205(18) Uani 1 1 d . . .
H25 H 0.8784 0.5270 -0.1845 0.025 Uiso 1 1 calc R . .
C26 C 0.7296(4) 0.3107(5) -0.0561(3) 0.0142(17) Uani 1 1 d . . .
C27 C 0.6471(5) 0.3395(4) -0.0726(4) 0.017(2) Uani 1 1 d . . .
H27 H 0.6332 0.3890 -0.0952 0.020 Uiso 1 1 calc R . .
C28 C 0.5871(5) 0.2949(5) -0.0554(4) 0.0207(18) Uani 1 1 d . . .
H28 H 0.5317 0.3143 -0.0645 0.025 Uiso 1 1 calc R . .
C29 C 0.6077(4) 0.2203(5) -0.0242(4) 0.0211(16) Uani 1 1 d . . .
H29 H 0.5666 0.1874 -0.0139 0.025 Uiso 1 1 calc R . .
C30 C 0.6897(4) 0.1973(5) -0.0093(3) 0.0204(15) Uani 1 1 d . . .
H30 H 0.7045 0.1482 0.0139 0.025 Uiso 1 1 calc R . .
C31 C 0.7839(4) 0.3822(5) 0.0891(3) 0.0127(16) Uani 1 1 d . . .
C32 C 0.7179(5) 0.3578(5) 0.1154(4) 0.0174(18) Uani 1 1 d . . .
H32 H 0.7211 0.3091 0.1396 0.021 Uiso 1 1 calc R . .
C33 C 0.6484(4) 0.4056(5) 0.1053(4) 0.0220(18) Uani 1 1 d . . .
H33 H 0.6035 0.3912 0.1234 0.026 Uiso 1 1 calc R . .
C34 C 0.6459(5) 0.4759(4) 0.0679(4) 0.0196(16) Uani 1 1 d . . .
H34 H 0.5988 0.5099 0.0598 0.023 Uiso 1 1 calc R . .
C35 C 0.7096(4) 0.4944(5) 0.0441(4) 0.0185(16) Uani 1 1 d . . .
H35 H 0.7058 0.5416 0.0176 0.022 Uiso 1 1 calc R . .
C36 C 0.8932(4) 0.2981(4) 0.1522(3) 0.0117(15) Uani 1 1 d . . .
C37 C 0.8867(5) 0.3155(5) 0.2208(4) 0.0185(16) Uani 1 1 d . . .
H37 H 0.8478 0.3538 0.2270 0.022 Uiso 1 1 calc R . .
C38 C 0.9366(4) 0.2768(5) 0.2768(4) 0.0244(17) Uani 1 1 d . . .
H38 H 0.9342 0.2896 0.3224 0.029 Uiso 1 1 calc R . .
C39 C 0.9906(5) 0.2186(4) 0.2670(4) 0.0252(17) Uani 1 1 d . . .
H39 H 1.0262 0.1914 0.3055 0.030 Uiso 1 1 calc R . .
C40 C 0.9913(5) 0.2016(5) 0.2008(4) 0.0202(17) Uani 1 1 d . . .
H40 H 1.0265 0.1601 0.1940 0.024 Uiso 1 1 calc R . .
C41 C 0.9115(7) 0.6420(2) 0.0061(6) 0.0178(9) Uani 1 1 d U . .
C42 C 0.9084(5) 0.7246(2) -0.0021(4) 0.0231(15) Uani 1 1 d . . .
H42 H 0.9485 0.7574 0.0285 0.028 Uiso 1 1 calc R . .
C43 C 0.8475(3) 0.7564(3) -0.0543(3) 0.0320(12) Uani 1 1 d . . .
H43 H 0.8460 0.8119 -0.0618 0.038 Uiso 1 1 calc R . .
C44 C 0.7872(4) 0.7086(4) -0.0968(3) 0.0281(14) Uani 1 1 d . . .
H44 H 0.7435 0.7306 -0.1332 0.034 Uiso 1 1 calc R . .
C45 C 0.7918(5) 0.6302(6) -0.0854(4) 0.029(2) Uani 1 1 d . . .
H45 H 0.7504 0.5978 -0.1152 0.034 Uiso 1 1 calc R . .
C46 C 1.0370(5) 0.6266(5) 0.1031(4) 0.0178(17) Uani 1 1 d U . .
C47 C 1.0248(3) 0.6941(3) 0.1353(2) 0.0173(11) Uani 1 1 d . . .
H47 H 0.9741 0.7229 0.1196 0.021 Uiso 1 1 calc R . .
C48 C 1.0860(4) 0.7192(3) 0.1900(3) 0.0431(15) Uani 1 1 d . . .
H48 H 1.0777 0.7674 0.2115 0.052 Uiso 1 1 calc R . .
C49 C 1.1592(4) 0.6802(4) 0.2169(3) 0.0481(16) Uani 1 1 d . . .
H49 H 1.2007 0.7006 0.2557 0.058 Uiso 1 1 calc R . .
C50 C 1.1712(3) 0.6106(4) 0.1861(2) 0.0364(13) Uani 1 1 d . . .
H50 H 1.2215 0.5818 0.2039 0.044 Uiso 1 1 calc R . .
C51 C 0.9169(7) 0.0519(3) 0.0203(4) 0.0273(17) Uani 1 1 d DU . .
C52 C 0.9271(3) -0.0298(3) 0.0387(3) 0.0363(13) Uani 1 1 d U . .
H52 H 0.9508 -0.0650 0.0125 0.044 Uiso 1 1 calc R . .
C53 C 0.9026(3) -0.0574(4) 0.0945(4) 0.0476(16) Uani 1 1 d U . .
H53 H 0.9127 -0.1109 0.1085 0.057 Uiso 1 1 calc R . .
C54 C 0.8641(4) -0.0087(4) 0.1297(4) 0.0411(17) Uani 1 1 d U . .
H54 H 0.8455 -0.0278 0.1675 0.049 Uiso 1 1 calc R . .
C55 C 0.8527(5) 0.0685(5) 0.1093(4) 0.0300(18) Uani 1 1 d U . .
H55 H 0.8262 0.1026 0.1343 0.036 Uiso 1 1 calc R . .
C56 C 0.9655(5) 0.0575(5) -0.0792(4) 0.037(2) Uani 1 1 d . . .
C57 C 0.9281(4) -0.0102(4) -0.1065(3) 0.0333(15) Uani 1 1 d . . .
H57 H 0.8903 -0.0367 -0.0865 0.040 Uiso 1 1 calc R . .
C58 C 0.9461(4) -0.0382(4) -0.1620(4) 0.066(2) Uani 1 1 d . . .
H58 H 0.9192 -0.0858 -0.1814 0.080 Uiso 1 1 calc R . .
C59 C 0.9994(4) -0.0054(5) -0.1938(3) 0.067(2) Uani 1 1 d . . .
H59 H 1.0097 -0.0299 -0.2332 0.081 Uiso 1 1 calc R . .
C60 C 1.0391(4) 0.0653(4) -0.1676(3) 0.0540(18) Uani 1 1 d . . .
H60 H 1.0766 0.0905 -0.1888 0.065 Uiso 1 1 calc R . .

loop_
_atom_site_aniso_label
_atom_site_aniso_U_11
_atom_site_aniso_U_22
_atom_site_aniso_U_33
_atom_site_aniso_U_23
_atom_site_aniso_U_13
_atom_site_aniso_U_12
La1 0.01011(9) 0.01026(9) 0.01127(9) 0.0003(3) 0.00333(7) 0.0003(3)
La2 0.01123(9) 0.01030(9) 0.01140(9) 0.0001(3) 0.00298(7) -0.0001(3)
N1 0.008(3) 0.022(3) 0.015(3) -0.006(2) 0.003(3) 0.000(2)
N2 0.013(3) 0.009(3) 0.016(3) -0.001(2) 0.008(3) 0.004(2)
N3 0.014(3) 0.014(3) 0.018(3) -0.004(2) 0.002(2) 0.000(2)
N4 0.005(3) 0.014(3) 0.015(3) -0.001(2) 0.004(3) -0.003(2)
N5 0.014(3) 0.024(4) 0.014(3) 0.004(2) 0.005(2) 0.000(2)
N6 0.013(3) 0.012(3) 0.018(3) -0.004(2) 0.009(3) -0.001(2)
N7 0.017(3) 0.007(3) 0.004(3) 0.0030(19) 0.003(2) 0.000(2)
N8 0.016(4) 0.020(4) 0.011(3) 0.003(3) 0.000(3) 0.005(3)
N9 0.013(3) 0.014(3) 0.018(3) 0.000(2) 0.003(2) -0.005(2)
N10 0.022(4) 0.015(4) 0.008(3) 0.000(2) 0.001(3) -0.003(2)
N11 0.020(3) 0.009(3) 0.016(3) 0.002(2) 0.011(2) 0.002(2)
N12 0.023(4) 0.017(3) 0.013(3) 0.004(2) -0.001(3) 0.000(3)
N13 0.026(3) 0.012(3) 0.014(3) -0.009(2) 0.008(2) -0.008(3)
N14 0.015(3) 0.019(4) 0.021(3) -0.006(3) 0.004(2) 0.001(3)
N15 0.043(3) 0.058(3) 0.032(3) 0.006(2) 0.013(2) -0.015(2)
N16 0.025(3) 0.020(3) 0.021(3) -0.005(2) 0.007(2) 0.001(2)
N17 0.029(3) 0.014(3) 0.026(3) 0.006(2) 0.008(2) -0.004(2)
N18 0.067(4) 0.065(4) 0.035(3) -0.004(3) 0.004(3) 0.034(3)
C1 0.015(4) 0.011(3) 0.005(3) -0.002(2) 0.000(3) 0.001(3)
C2 0.017(3) 0.023(3) 0.023(3) -0.004(3) 0.009(3) 0.008(3)
C3 0.034(4) 0.031(4) 0.010(3) -0.004(3) 0.003(3) -0.003(3)
C4 0.021(4) 0.027(4) 0.017(4) -0.003(3) 0.005(3) 0.001(3)
C5 0.022(4) 0.015(3) 0.016(4) -0.010(3) 0.008(3) -0.003(3)
C6 0.012(4) 0.012(4) 0.013(4) 0.001(3) 0.002(3) 0.000(3)
C7 0.024(5) 0.009(4) 0.016(4) 0.003(3) 0.004(4) 0.001(3)
C8 0.009(4) 0.031(5) 0.016(4) 0.002(3) 0.001(3) 0.004(3)
C9 0.018(3) 0.028(4) 0.022(3) -0.005(3) 0.005(2) 0.010(3)
C10 0.022(3) 0.014(3) 0.027(3) -0.003(3) 0.003(2) 0.003(2)
C11 0.015(4) 0.013(4) 0.010(3) -0.004(3) 0.002(3) 0.000(3)
C12 0.020(4) 0.015(4) 0.020(4) -0.003(3) 0.010(3) -0.002(3)
C13 0.022(4) 0.025(4) 0.022(3) 0.003(3) 0.010(3) 0.005(3)
C14 0.021(3) 0.038(5) 0.017(3) 0.001(3) 0.012(2) -0.007(3)
C15 0.016(3) 0.022(4) 0.014(3) 0.001(2) 0.001(2) -0.007(3)
C16 0.013(4) 0.022(4) 0.011(3) -0.001(3) 0.000(3) 0.006(3)
C17 0.017(4) 0.026(4) 0.020(4) 0.010(3) 0.009(3) 0.003(3)
C18 0.039(4) 0.030(4) 0.008(3) -0.005(2) 0.003(3) 0.007(3)
C19 0.026(3) 0.022(4) 0.019(3) -0.009(2) 0.003(2) -0.004(3)
C20 0.026(4) 0.024(4) 0.018(3) -0.006(3) 0.001(3) -0.005(3)
C21 0.010(4) 0.020(4) 0.028(4) -0.002(3) 0.013(3) 0.004(3)
C22 0.012(3) 0.025(3) 0.007(3) -0.002(2) -0.003(2) -0.003(2)
C23 0.011(3) 0.037(4) 0.015(3) -0.005(3) -0.002(3) -0.005(3)
C24 0.029(4) 0.028(4) 0.017(4) 0.014(3) 0.008(3) 0.005(3)
C25 0.018(4) 0.018(4) 0.027(4) 0.003(3) 0.009(3) -0.001(3)
C26 0.014(4) 0.021(5) 0.008(4) -0.005(3) 0.005(3) -0.005(4)
C27 0.007(4) 0.031(5) 0.011(4) 0.007(3) 0.001(3) 0.000(3)
C28 0.017(4) 0.027(5) 0.020(4) 0.005(3) 0.007(3) 0.007(3)
C29 0.012(3) 0.027(4) 0.028(3) 0.004(3) 0.011(2) -0.002(2)
C30 0.022(3) 0.016(3) 0.021(3) -0.001(2) 0.002(2) -0.007(2)
C31 0.009(4) 0.018(4) 0.009(3) -0.008(3) 0.001(3) -0.001(3)
C32 0.017(4) 0.021(5) 0.014(4) -0.001(3) 0.004(3) -0.006(3)
C33 0.007(3) 0.035(5) 0.027(4) 0.004(3) 0.009(3) 0.000(3)
C34 0.015(3) 0.016(3) 0.029(3) 0.002(3) 0.008(3) 0.007(2)
C35 0.022(3) 0.010(3) 0.025(3) 0.001(3) 0.010(3) 0.001(3)
C36 0.013(4) 0.010(3) 0.015(3) -0.001(3) 0.007(3) -0.002(3)
C37 0.025(4) 0.021(3) 0.011(3) 0.005(3) 0.006(3) 0.001(3)
C38 0.023(3) 0.038(4) 0.015(3) -0.002(3) 0.009(3) 0.002(3)
C39 0.025(3) 0.029(4) 0.019(3) 0.012(3) 0.002(2) 0.002(3)
C40 0.022(4) 0.016(3) 0.023(4) 0.006(2) 0.007(3) 0.004(2)
C41 0.018(2) 0.0223(18) 0.018(2) 0.007(3) 0.0127(16) 0.011(3)
C42 0.017(3) 0.0168(19) 0.037(5) 0.002(2) 0.011(3) -0.008(3)
C43 0.040(3) 0.016(3) 0.049(3) 0.010(2) 0.027(3) 0.008(2)
C44 0.036(3) 0.025(3) 0.023(3) 0.009(2) 0.007(2) 0.017(2)
C45 0.028(4) 0.038(5) 0.019(4) -0.003(4) 0.006(3) 0.006(4)
C46 0.025(3) 0.013(3) 0.020(3) -0.004(3) 0.015(3) -0.009(3)
C47 0.033(3) 0.012(3) 0.012(2) -0.0046(19) 0.013(2) -0.008(2)
C48 0.074(4) 0.031(3) 0.036(3) -0.015(3) 0.034(3) -0.029(3)
C49 0.052(4) 0.068(4) 0.024(3) -0.009(3) 0.008(3) -0.031(3)
C50 0.033(3) 0.054(4) 0.022(3) 0.002(3) 0.008(2) -0.016(3)
C51 0.006(2) 0.028(2) 0.037(5) -0.001(2) -0.011(3) -0.004(3)
C52 0.028(3) 0.011(2) 0.061(3) 0.009(2) -0.003(3) 0.000(2)
C53 0.021(3) 0.033(3) 0.078(5) 0.032(3) -0.003(3) -0.006(2)
C54 0.032(4) 0.032(3) 0.049(4) 0.027(3) -0.006(3) -0.007(3)
C55 0.031(4) 0.023(4) 0.036(4) 0.013(3) 0.009(3) -0.012(3)
C56 0.030(4) 0.037(4) 0.034(4) 0.006(3) -0.006(3) 0.013(3)
C57 0.034(4) 0.018(3) 0.039(3) -0.015(3) -0.005(3) 0.002(3)
C58 0.061(5) 0.043(4) 0.076(5) -0.030(4) -0.012(4) 0.019(3)
C59 0.071(5) 0.070(5) 0.043(4) -0.030(4) -0.013(3) 0.044(4)
C60 0.056(4) 0.071(5) 0.030(3) -0.010(3) 0.004(3) 0.034(3)

loop_
_atom_type_symbol
_atom_type_description
_atom_type_scat_dispersion_real
_atom_type_scat_dispersion_imag
_atom_type_scat_source
C C 0.0033 0.0016 'International Tables Vol C Tables 4.2.6.8 and 6.1.1.4'
H H 0.0000 0.0000 'International Tables Vol C Tables 4.2.6.8 and 6.1.1.4'
N N 0.0061 0.0033 'International Tables Vol C Tables 4.2.6.8 and 6.1.1.4'
La La -0.2871 2.4523 'International Tables Vol C Tables 4.2.6.8 and 6.1.1.4'

loop_
_geom_angle_atom_site_label_1
_geom_angle_atom_site_label_2
_geom_angle_atom_site_label_3
_geom_angle
_geom_angle_site_symmetry_1
_geom_angle_site_symmetry_3
_geom_angle_publ_flag
N2 La1 N13 71.16(18) . . ?
N2 La1 N11 79.62(18) . . ?
N13 La1 N11 101.31(18) . . ?
N2 La1 N1 50.65(19) . . ?
N13 La1 N1 102.69(19) . . ?
N11 La1 N1 111.18(17) . . ?
N2 La1 N5 103.53(19) . . ?
N13 La1 N5 82.24(19) . . ?
N11 La1 N5 175.93(19) . . ?
N1 La1 N5 69.64(18) . . ?
N2 La1 N14 111.44(19) . . ?
N13 La1 N14 50.23(9) . . ?
N11 La1 N14 80.33(18) . . ?
N1 La1 N14 152.85(19) . . ?
N5 La1 N14 100.69(19) . . ?
N2 La1 N8 178.0(2) . . ?
N13 La1 N8 110.43(19) . . ?
N11 La1 N8 98.71(19) . . ?
N1 La1 N8 129.4(2) . . ?
N5 La1 N8 78.08(19) . . ?
N14 La1 N8 69.29(19) . . ?
N2 La1 N7 127.28(18) . . ?
N13 La1 N7 153.23(18) . . ?
N11 La1 N7 68.08(17) . . ?
N1 La1 N7 104.07(10) . . ?
N5 La1 N7 107.86(18) . . ?
N14 La1 N7 103.05(17) . . ?
N8 La1 N7 50.76(19) . . ?
N2 La1 N10 62.14(19) . . ?
N13 La1 N10 126.97(17) . . ?
N11 La1 N10 48.40(18) . . ?
N1 La1 N10 65.85(19) . . ?
N5 La1 N10 130.72(19) . . ?
N14 La1 N10 128.58(18) . . ?
N8 La1 N10 115.87(19) . . ?
N7 La1 N10 65.24(18) . . ?
N2 La1 N4 117.06(18) . . ?
N13 La1 N4 129.59(17) . . ?
N11 La1 N4 128.91(17) . . ?
N1 La1 N4 66.42(18) . . ?
N5 La1 N4 47.41(18) . . ?
N14 La1 N4 126.32(17) . . ?
N8 La1 N4 63.07(18) . . ?
N7 La1 N4 63.93(17) . . ?
N10 La1 N4 94.65(7) . . ?
N2 La1 C1 25.10(17) . . ?
N13 La1 C1 85.5(2) . . ?
N11 La1 C1 96.65(17) . . ?
N1 La1 C1 25.62(18) . . ?
N5 La1 C1 85.55(17) . . ?
N14 La1 C1 133.01(19) . . ?
N8 La1 C1 155.06(19) . . ?
N7 La1 C1 119.35(18) . . ?
N10 La1 C1 62.37(19) . . ?
N4 La1 C1 92.01(17) . . ?
N2 La1 La2 89.61(13) . . ?
N13 La1 La2 156.06(14) . . ?
N11 La1 La2 88.61(12) . . ?
N1 La1 La2 53.39(14) . . ?
N5 La1 La2 88.84(14) . . ?
N14 La1 La2 153.71(14) . . ?
N8 La1 La2 89.17(14) . . ?
N7 La1 La2 50.67(13) . . ?
N10 La1 La2 47.49(12) . . ?
N4 La1 La2 47.16(11) . . ?
C1 La1 La2 71.66(13) . . ?
N6 La2 N16 72.42(18) . . ?
N6 La2 N12 178.97(18) . . ?
N16 La2 N12 106.61(18) . . ?
N6 La2 N9 81.11(18) . . ?
N16 La2 N9 102.34(19) . . ?
N12 La2 N9 99.5(2) . . ?
N6 La2 N3 103.00(19) . . ?
N16 La2 N3 80.29(19) . . ?
N12 La2 N3 76.44(19) . . ?
N9 La2 N3 175.7(2) . . ?
N6 La2 N17 110.35(18) . . ?
N16 La2 N17 50.41(13) . . ?
N12 La2 N17 69.02(18) . . ?
N9 La2 N17 76.74(18) . . ?
N3 La2 N17 102.74(18) . . ?
N6 La2 N4 50.85(18) . . ?
N16 La2 N4 104.49(17) . . ?
N12 La2 N4 129.46(19) . . ?
N9 La2 N4 111.53(18) . . ?
N3 La2 N4 70.75(18) . . ?
N17 La2 N4 154.80(17) . . ?
N6 La2 N10 130.77(19) . . ?
N16 La2 N10 149.76(18) . . ?
N12 La2 N10 50.3(2) . . ?
N9 La2 N10 68.52(19) . . ?
N3 La2 N10 107.49(19) . . ?
N17 La2 N10 99.54(17) . . ?
N4 La2 N10 105.65(8) . . ?
N6 La2 N7 64.94(18) . . ?
N16 La2 N7 131.06(17) . . ?
N12 La2 N7 116.08(18) . . ?
N9 La2 N7 49.51(18) . . ?
N3 La2 N7 130.98(18) . . ?
N17 La2 N7 126.22(17) . . ?
N4 La2 N7 65.61(17) . . ?
N10 La2 N7 65.86(18) . . ?
N6 La2 N1 116.69(18) . . ?
N16 La2 N1 128.32(17) . . ?
N12 La2 N1 63.60(19) . . ?
N9 La2 N1 128.93(18) . . ?
N3 La2 N1 48.13(18) . . ?
N17 La2 N1 128.55(18) . . ?
N4 La2 N1 65.87(18) . . ?
N10 La2 N1 64.21(18) . . ?
N7 La2 N1 92.86(8) . . ?
N6 La2 La1 91.62(13) . . ?
N16 La2 La1 157.98(12) . . ?
N12 La2 La1 89.23(14) . . ?
N9 La2 La1 89.64(14) . . ?
N3 La2 La1 88.97(14) . . ?
N17 La2 La1 151.57(12) . . ?
N4 La2 La1 53.60(13) . . ?
N10 La2 La1 52.05(13) . . ?
N7 La2 La1 47.11(12) . . ?
N1 La2 La1 45.75(13) . . ?
C1 N1 C6 118.9(7) . . ?
C1 N1 La1 96.5(4) . . ?
C6 N1 La1 139.8(5) . . ?
C1 N1 La2 130.4(5) . . ?
C6 N1 La2 89.0(4) . . ?
La1 N1 La2 80.86(18) . . ?
C1 N2 C5 120.1(6) . . ?
C1 N2 La1 98.5(4) . . ?
C5 N2 La1 141.2(5) . . ?
C6 N3 C10 120.1(6) . . ?
C6 N3 La2 105.0(4) . . ?
C10 N3 La2 133.4(5) . . ?
C11 N4 C16 117.7(6) . . ?
C11 N4 La2 141.7(5) . . ?
C16 N4 La2 94.6(4) . . ?
C11 N4 La1 90.7(4) . . ?
C16 N4 La1 134.0(4) . . ?
La2 N4 La1 79.25(15) . . ?
C15 N5 C11 120.0(6) . . ?
C15 N5 La1 133.0(5) . . ?
C11 N5 La1 106.4(4) . . ?
C20 N6 C16 119.6(7) . . ?
C20 N6 La2 138.4(5) . . ?
C16 N6 La2 101.8(4) . . ?
C26 N7 C21 115.7(6) . . ?
C26 N7 La1 137.7(5) . . ?
C21 N7 La1 96.5(4) . . ?
C26 N7 La2 92.6(4) . . ?
C21 N7 La2 134.2(4) . . ?
La1 N7 La2 82.22(18) . . ?
C25 N8 C21 118.8(7) . . ?
C25 N8 La1 142.1(6) . . ?
C21 N8 La1 99.1(4) . . ?
C30 N9 C26 117.5(6) . . ?
C30 N9 La2 137.1(5) . . ?
C26 N9 La2 103.9(4) . . ?
C36 N10 C31 119.2(6) . . ?
C36 N10 La2 94.4(4) . . ?
C31 N10 La2 138.4(5) . . ?
C36 N10 La1 133.3(5) . . ?
C31 N10 La1 91.5(4) . . ?
La2 N10 La1 80.45(17) . . ?
C31 N11 C35 117.9(6) . . ?
C31 N11 La1 105.8(4) . . ?
C35 N11 La1 135.6(5) . . ?
C40 N12 C36 119.7(7) . . ?
C40 N12 La2 139.9(5) . . ?
C36 N12 La2 100.3(4) . . ?
C41 N13 C46 124.0(7) . . ?
C41 N13 La1 99.9(4) . . ?
C46 N13 La1 134.8(5) . . ?
C45 N14 C41 117.0(7) . . ?
C45 N14 La1 142.6(6) . . ?
C41 N14 La1 99.5(4) . . ?
C50 N15 C46 118.7(5) . . ?
C51 N16 C56 120.5(7) . . ?
C51 N16 La2 100.7(4) . . ?
C56 N16 La2 136.9(5) . . ?
C55 N17 C51 120.2(7) . . ?
C55 N17 La2 140.9(5) . . ?
C51 N17 La2 96.2(4) . . ?
C60 N18 C56 119.1(7) . . ?
N2 C1 N1 114.1(6) . . ?
N2 C1 C2 119.6(6) . . ?
N1 C1 C2 126.3(7) . . ?
N2 C1 La1 56.4(4) . . ?
N1 C1 La1 57.9(4) . . ?
C2 C1 La1 174.0(5) . . ?
C3 C2 C1 119.6(7) . . ?
C2 C3 C4 120.8(7) . . ?
C5 C4 C3 117.7(7) . . ?
C4 C5 N2 122.2(8) . . ?
N3 C6 C7 120.3(6) . . ?
N3 C6 N1 116.7(6) . . ?
C7 C6 N1 122.9(7) . . ?
C8 C7 C6 119.8(7) . . ?
C9 C8 C7 119.3(7) . . ?
C8 C9 C10 118.5(7) . . ?
N3 C10 C9 121.9(7) . . ?
N5 C11 N4 115.4(6) . . ?
N5 C11 C12 119.3(7) . . ?
N4 C11 C12 125.2(7) . . ?
C13 C12 C11 120.0(7) . . ?
C12 C13 C14 121.3(7) . . ?
C13 C14 C15 116.5(8) . . ?
N5 C15 C14 122.9(8) . . ?
N6 C16 C17 120.5(7) . . ?
N6 C16 N4 112.3(6) . . ?
C17 C16 N4 127.0(7) . . ?
C18 C17 C16 118.9(8) . . ?
C17 C18 C19 120.4(7) . . ?
C20 C19 C18 117.8(7) . . ?
N6 C20 C19 122.7(8) . . ?
N8 C21 N7 113.2(7) . . ?
N8 C21 C22 120.4(7) . . ?
N7 C21 C22 126.2(7) . . ?
C23 C22 C21 118.8(7) . . ?
C24 C23 C22 119.7(7) . . ?
C23 C24 C25 118.0(7) . . ?
N8 C25 C24 124.1(8) . . ?
N9 C26 N7 113.6(6) . . ?
N9 C26 C27 121.4(6) . . ?
N7 C26 C27 124.9(7) . . ?
C28 C27 C26 118.9(7) . . ?
C27 C28 C29 120.0(7) . . ?
C30 C29 C28 117.2(7) . . ?
N9 C30 C29 125.0(7) . . ?
N11 C31 N10 114.2(6) . . ?
N11 C31 C32 121.1(7) . . ?
N10 C31 C32 124.6(7) . . ?
C33 C32 C31 119.0(7) . . ?
C32 C33 C34 118.3(7) . . ?
C35 C34 C33 119.3(7) . . ?
C34 C35 N11 124.4(8) . . ?
N12 C36 N10 114.4(6) . . ?
N12 C36 C37 118.6(7) . . ?
N10 C36 C37 126.9(7) . . ?
C38 C37 C36 119.7(7) . . ?
C37 C38 C39 119.8(7) . . ?
C40 C39 C38 118.2(7) . . ?
N12 C40 C39 123.9(8) . . ?
N14 C41 N13 110.4(3) . . ?
N14 C41 C42 120.9(9) . . ?
N13 C41 C42 128.5(9) . . ?
C43 C42 C41 118.8(7) . . ?
C42 C43 C44 120.2(5) . . ?
C45 C44 C43 118.4(6) . . ?
N14 C45 C44 124.5(8) . . ?
C47 C46 N13 120.2(7) . . ?
C47 C46 N15 120.6(6) . . ?
N13 C46 N15 119.0(6) . . ?
C48 C47 C46 118.3(6) . . ?
C47 C48 C49 124.3(5) . . ?
C48 C49 C50 117.9(5) . . ?
C49 C50 N15 120.0(5) . . ?
N16 C51 N17 112.3(4) . . ?
N16 C51 C52 130.5(8) . . ?
N17 C51 C52 117.0(7) . . ?
C53 C52 C51 119.8(6) . . ?
C54 C53 C52 120.6(6) . . ?
C53 C54 C55 118.0(7) . . ?
N17 C55 C54 124.1(8) . . ?
C57 C56 N16 121.2(7) . . ?
C57 C56 N18 121.7(8) . . ?
N16 C56 N18 117.0(7) . . ?
C58 C57 C56 117.4(8) . . ?
C57 C58 C59 125.8(7) . . ?
C58 C59 C60 118.9(6) . . ?
C59 C60 N18 117.2(7) . . ?

loop_
_geom_bond_atom_site_label_1
_geom_bond_atom_site_label_2
_geom_bond_distance
_geom_bond_site_symmetry_2
_geom_bond_publ_flag
La1 N2 2.626(6) . ?
La1 N13 2.652(6) . ?
La1 N11 2.653(5) . ?
La1 N1 2.658(7) . ?
La1 N5 2.662(6) . ?
La1 N14 2.662(6) . ?
La1 N8 2.664(6) . ?
La1 N7 2.709(6) . ?
La1 N10 2.930(6) . ?
La1 N4 3.001(6) . ?
La1 C1 3.118(7) . ?
La1 La2 3.6637(8) . ?
La2 N6 2.597(6) . ?
La2 N16 2.612(6) . ?
La2 N12 2.612(6) . ?
La2 N9 2.621(6) . ?
La2 N3 2.659(6) . ?
La2 N17 2.677(6) . ?
La2 N4 2.734(6) . ?
La2 N10 2.739(6) . ?
La2 N7 2.860(6) . ?
La2 N1 2.979(7) . ?
N1 C1 1.357(9) . ?
N1 C6 1.394(9) . ?
N2 C1 1.337(9) . ?
N2 C5 1.369(9) . ?
N3 C6 1.329(9) . ?
N3 C10 1.350(9) . ?
N4 C11 1.363(9) . ?
N4 C16 1.398(9) . ?
N5 C15 1.335(9) . ?
N5 C11 1.356(9) . ?
N6 C20 1.350(9) . ?
N6 C16 1.362(9) . ?
N7 C26 1.387(9) . ?
N7 C21 1.389(9) . ?
N8 C25 1.317(9) . ?
N8 C21 1.370(9) . ?
N9 C30 1.338(8) . ?
N9 C26 1.369(10) . ?
N10 C36 1.357(9) . ?
N10 C31 1.403(9) . ?
N11 C31 1.338(9) . ?
N11 C35 1.357(9) . ?
N12 C40 1.337(9) . ?
N12 C36 1.350(9) . ?
N13 C41 1.374(11) . ?
N13 C46 1.389(9) . ?
N14 C45 1.337(10) . ?
N14 C41 1.373(11) . ?
N15 C50 1.395(6) . ?
N15 C46 1.397(9) . ?
N16 C51 1.330(9) . ?
N16 C56 1.380(9) . ?
N17 C55 1.312(8) . ?
N17 C51 1.384(10) . ?
N18 C60 1.404(7) . ?
N18 C56 1.407(9) . ?
C1 C2 1.407(9) . ?
C2 C3 1.365(9) . ?
C3 C4 1.385(11) . ?
C4 C5 1.368(9) . ?
C6 C7 1.388(10) . ?
C7 C8 1.384(10) . ?
C8 C9 1.374(11) . ?
C9 C10 1.377(10) . ?
C11 C12 1.414(10) . ?
C12 C13 1.354(10) . ?
C13 C14 1.383(10) . ?
C14 C15 1.409(11) . ?
C16 C17 1.398(9) . ?
C17 C18 1.372(11) . ?
C18 C19 1.407(10) . ?
C19 C20 1.366(9) . ?
C21 C22 1.411(10) . ?
C22 C23 1.390(9) . ?
C23 C24 1.381(10) . ?
C24 C25 1.385(10) . ?
C26 C27 1.410(10) . ?
C27 C28 1.372(10) . ?
C28 C29 1.406(11) . ?
C29 C30 1.373(10) . ?
C31 C32 1.408(9) . ?
C32 C33 1.383(10) . ?
C33 C34 1.400(10) . ?
C34 C35 1.319(10) . ?
C36 C37 1.437(9) . ?
C37 C38 1.363(10) . ?
C38 C39 1.385(10) . ?
C39 C40 1.359(10) . ?
C41 C42 1.407(5) . ?
C42 C43 1.349(9) . ?
C43 C44 1.384(8) . ?
C44 C45 1.345(11) . ?
C46 C47 1.357(9) . ?
C47 C48 1.341(7) . ?
C48 C49 1.360(8) . ?
C49 C50 1.370(8) . ?
C51 C52 1.429(6) . ?
C52 C53 1.373(8) . ?
C53 C54 1.358(9) . ?
C54 C55 1.367(10) . ?
C56 C57 1.345(10) . ?
C57 C58 1.318(9) . ?
C58 C59 1.348(10) . ?
C59 C60 1.396(9) . ?
